data_2010623
loop_
_publ_author_name
'Camus, Fabrice'
'Norberg, Bernadette'
'Legrand, Anne'
'Rigo, Benoit'
'Durant, Fran\,cois'
'Wouters, Johan'

_publ_section_title
;
 Structural analysis of pyrrolidinones
;
_journal_issue 2
_journal_name_full 'Acta Crystallographica Section C'
_journal_page_first 193
_journal_page_last 196
_journal_paper_doi 10.1107/S0108270199013037
_journal_volume 56
_journal_year 2000
_chemical_formula_sum 'C25 H23 N O5'
_chemical_formula_weight 417.44
_chemical_name_systematic
;
5-(3,4,5-trimethoxyphenyl)-1,2,3,5,12,12a-hexahydronaphto[1,2-f]
indolizine-3,12-dione
;
_space_group_IT_number 14
_symmetry_cell_setting monoclinic
_symmetry_space_group_name_Hall '-P 2ybc'
_symmetry_space_group_name_H-M 'P 1 21/c 1'
_audit_creation_method SHELXL-97
_cell_angle_alpha 90.00
_cell_angle_beta 96.009(4)
_cell_angle_gamma 90.00
_cell_formula_units_Z 4
_cell_length_a 10.8680(10)
_cell_length_b 12.9370(10)
_cell_length_c 15.0490(10)
_cell_measurement_reflns_used 25
_cell_measurement_temperature 293(2)
_cell_measurement_theta_max 42
_cell_measurement_theta_min 30
_cell_volume 2104.3(3)
_computing_cell_refinement 'CAD-4 EXPRESS'
_computing_data_collection 'CAD-4 EXPRESS (Enraf-Nonius, 1992)'
_computing_data_reduction 'HELENA (Spek, 1997)'
_computing_molecular_graphics 'PLATON (Spek, 1990)'
_computing_publication_material SHELXL97
_computing_structure_refinement 'SHELXL97 (Sheldrick, 1997)'
_computing_structure_solution 'SIR92 (Altomare et al., 1993)'
_diffrn_ambient_temperature 293(2)
_diffrn_measured_fraction_theta_full .955
_diffrn_measured_fraction_theta_max .955
_diffrn_measurement_device_type 'Enraf-Nonius CAD-4'
_diffrn_measurement_method \q/2\q
_diffrn_radiation_monochromator graphite
_diffrn_radiation_source 'fine-focus sealed tube'
_diffrn_radiation_type CuK\a
_diffrn_radiation_wavelength 1.54178
_diffrn_reflns_av_R_equivalents .019
_diffrn_reflns_av_sigmaI/netI .0226
_diffrn_reflns_limit_h_max 13
_diffrn_reflns_limit_h_min 0
_diffrn_reflns_limit_k_max 15
_diffrn_reflns_limit_k_min 0
_diffrn_reflns_limit_l_max 18
_diffrn_reflns_limit_l_min -18
_diffrn_reflns_number 7065
_diffrn_reflns_theta_full 71.90
_diffrn_reflns_theta_max 71.90
_diffrn_reflns_theta_min 4.09
_diffrn_standards_decay_% 2
_diffrn_standards_interval_count 200
_diffrn_standards_interval_time '60 min'
_diffrn_standards_number 3
_exptl_absorpt_coefficient_mu .752
_exptl_absorpt_correction_T_max .8956
_exptl_absorpt_correction_T_min .8059
_exptl_absorpt_correction_type psi-scan
_exptl_absorpt_process_details '(North et al., 1968)'
_exptl_crystal_colour colourless
_exptl_crystal_density_diffrn 1.318
_exptl_crystal_density_method 'not measured'
_exptl_crystal_description prism
_exptl_crystal_F_000 880
_exptl_crystal_size_max .30
_exptl_crystal_size_mid .30
_exptl_crystal_size_min .15
_refine_diff_density_max .158
_refine_diff_density_min -.146
_refine_ls_extinction_coef .0046(4)
_refine_ls_extinction_method 'SHELXL97 (Sheldrick, 1997)'
_refine_ls_goodness_of_fit_ref 1.051
_refine_ls_hydrogen_treatment constr
_refine_ls_matrix_type full
_refine_ls_number_parameters 281
_refine_ls_number_reflns 4129
_refine_ls_number_restraints 0
_refine_ls_restrained_S_all 1.051
_refine_ls_R_factor_all .0491
_refine_ls_R_factor_gt .0399
_refine_ls_shift/su_max .001
_refine_ls_shift/su_mean .000
_refine_ls_structure_factor_coef Fsqd
_refine_ls_weighting_details 'w = 1/[\s^2^(Fo^2^)+(0.0553P)^2^+0.3806P] where P=(Fo^2^+2Fc^2^)/3'
_refine_ls_weighting_scheme calc
_refine_ls_wR_factor_ref .1182
_reflns_number_gt 3427
_reflns_number_total 4129
_reflns_threshold_expression I>2\s(I)
_cod_data_source_file gs1054.cif
_cod_data_source_block IV
_cod_depositor_comments
;
The following automatic conversions were performed:

'_refine_ls_weighting_scheme' value 'calc w =
1/[\s^2^(Fo^2^)+(0.0553P)^2^+0.3806P] where P=(Fo^2^+2Fc^2^)/3' was
changed to 'calc'. New tag '_refine_ls_weighting_details' was
created. The value of the new tag was set to 'w =
1/[\s^2^(Fo^2^)+(0.0553P)^2^+0.3806P] where P=(Fo^2^+2Fc^2^)/3'.

Automatic conversion script
Id: cif_fix_values 3143 2015-03-26 13:38:13Z robertas 
;
_cod_original_sg_symbol_H-M 'P 21/c'
_cod_database_code 2010623
_cod_database_fobs_code 2010623

loop_
_symmetry_equiv_pos_as_xyz
'x, y, z'
'-x, y+1/2, -z+1/2'
'-x, -y, -z'
'x, -y-1/2, z-1/2'

loop_
_atom_site_label
_atom_site_fract_x
_atom_site_fract_y
_atom_site_fract_z
_atom_site_U_iso_or_equiv
_atom_site_adp_type
_atom_site_calc_flag
_atom_site_refinement_flags
_atom_site_occupancy
_atom_site_disorder_assembly
_atom_site_disorder_group
_atom_site_type_symbol
C1 .42719(12) .90831(11) .81740(8) .0479(3) Uani d . 1 . . C
H1 .4379 .9825 .8074 .057 Uiso calc R 1 . . H
C2 .31903(12) .87173(10) .75149(8) .0456(3) Uani d . 1 . . C
C3 .22877(12) .80541(11) .77628(9) .0495(3) Uani d . 1 . . C
H3 .2326 .7808 .8346 .059 Uiso calc R 1 . . H
C4 .13196(12) .77580(11) .71325(9) .0506(3) Uani d . 1 . . C
C5 .12764(13) .81096(11) .62567(9) .0507(3) Uani d . 1 . . C
C6 .22167(13) .87423(11) .60071(9) .0513(3) Uani d . 1 . . C
C7 .31600(13) .90613(11) .66393(9) .0503(3) Uani d . 1 . . C
H7 .3772 .9505 .6477 .060 Uiso calc R 1 . . H
C8 .40822(11) .89417(10) .91479(8) .0433(3) Uani d . 1 . . C
C9 .47678(12) .82360(10) .96819(9) .0507(3) Uani d . 1 . . C
C10 .45762(15) .81305(12) 1.05963(10) .0622(4) Uani d . 1 . . C
H10 .5061 .7670 1.0955 .075 Uiso calc R 1 . . H
C11 .37031(16) .86874(14) 1.09522(10) .0639(4) Uani d . 1 . . C
H11 .3584 .8599 1.1550 .077 Uiso calc R 1 . . H
C12 .29693(13) .94025(12) 1.04284(9) .0547(3) Uani d . 1 . . C
C13 .20173(16) .99815(16) 1.07787(12) .0739(5) Uani d . 1 . . C
H13 .1868 .9886 1.1370 .089 Uiso calc R 1 . . H
C14 .13236(17) 1.06710(16) 1.02647(14) .0821(6) Uani d . 1 . . C
H14 .0703 1.1039 1.0505 .099 Uiso calc R 1 . . H
C15 .15359(16) 1.08294(14) .93830(13) .0754(5) Uani d . 1 . . C
H15 .1064 1.1312 .9039 .090 Uiso calc R 1 . . H
C16 .24259(14) 1.02868(12) .90171(10) .0585(4) Uani d . 1 . . C
H16 .2551 1.0402 .8423 .070 Uiso calc R 1 . . H
C17 .31686(12) .95498(10) .95199(8) .0465(3) Uani d . 1 . . C
N18 .54063(11) .85722(12) .79817(8) .0623(3) Uani d . 1 . . N
C19 .62303(16) .8982(2) .74767(12) .0831(6) Uani d . 1 . . C
C20 .72249(18) .8175(3) .73974(16) .1158(11) Uani d . 1 . . C
H20A .7180 .7912 .6791 .139 Uiso calc R 1 . . H
H20B .8039 .8470 .7552 .139 Uiso calc R 1 . . H
C21 .6988(2) .7325(3) .8034(2) .1232(10) Uani d . 1 . . C
H21A .7611 .7329 .8545 .148 Uiso calc R 1 . . H
H21B .7003 .6658 .7742 .148 Uiso calc R 1 . . H
C22 .57020(15) .75420(15) .83269(12) .0737(5) Uani d . 1 . . C
H22 .5103 .7042 .8049 .088 Uiso calc R 1 . . H
O23 .03700(10) .71249(10) .73114(7) .0697(3) Uani d . 1 . . O
C24 .04707(19) .66037(19) .81349(13) .0953(7) Uani d . 1 . . C
H24A -.0224 .6150 .8156 .143 Uiso calc R 1 . . H
H24B .0484 .7098 .8612 .143 Uiso calc R 1 . . H
H24C .1222 .6208 .8200 .143 Uiso calc R 1 . . H
O25 .03340(10) .77949(9) .56347(7) .0649(3) Uani d . 1 . . O
C26 -.06010(15) .85514(17) .54464(12) .0785(5) Uani d . 1 . . C
H26A -.0285 .9108 .5114 .118 Uiso calc R 1 . . H
H26B -.0851 .8814 .5997 .118 Uiso calc R 1 . . H
H26C -.1300 .8245 .5101 .118 Uiso calc R 1 . . H
O27 .21305(10) .89955(10) .51252(6) .0699(3) Uani d . 1 . . O
C28 .31589(17) .95003(14) .48092(11) .0712(5) Uani d . 1 . . C
H28A .3032 .9553 .4170 .107 Uiso calc R 1 . . H
H28B .3897 .9109 .4980 .107 Uiso calc R 1 . . H
H28C .3244 1.0180 .5064 .107 Uiso calc R 1 . . H
O29 .61511(13) .98403(17) .71401(8) .1016(6) Uani d . 1 . . O
C30 .56690(14) .75422(12) .93196(12) .0645(4) Uani d . 1 . . C
O31 .63351(13) .69718(11) .97990(11) .0990(5) Uani d . 1 . . O

loop_
_atom_site_aniso_label
_atom_site_aniso_U_11
_atom_site_aniso_U_22
_atom_site_aniso_U_33
_atom_site_aniso_U_12
_atom_site_aniso_U_13
_atom_site_aniso_U_23
C1 .0434(6) .0538(7) .0446(7) -.0048(6) -.0034(5) -.0002(6)
C2 .0438(6) .0489(7) .0423(6) -.0014(5) -.0038(5) -.0015(5)
C3 .0485(7) .0578(8) .0404(6) -.0041(6) -.0035(5) .0046(5)
C4 .0457(7) .0548(8) .0496(7) -.0075(6) -.0031(5) .0047(6)
C5 .0492(7) .0543(8) .0455(7) -.0076(6) -.0098(5) .0017(6)
C6 .0551(8) .0561(8) .0406(6) -.0065(6) -.0046(5) .0050(6)
C7 .0496(7) .0537(8) .0461(7) -.0089(6) -.0016(5) .0032(6)
C8 .0421(6) .0428(6) .0426(6) -.0047(5) -.0071(5) .0000(5)
C9 .0461(7) .0474(7) .0550(7) -.0029(6) -.0119(6) .0020(6)
C10 .0656(9) .0604(9) .0555(8) -.0048(7) -.0175(7) .0167(7)
C11 .0716(10) .0752(10) .0430(7) -.0148(8) -.0030(7) .0074(7)
C12 .0544(8) .0611(8) .0473(7) -.0112(6) -.0007(6) -.0064(6)
C13 .0664(10) .0953(13) .0611(9) -.0099(9) .0117(8) -.0228(9)
C14 .0615(10) .0919(13) .0922(13) .0116(9) .0047(9) -.0329(11)
C15 .0676(10) .0677(10) .0870(12) .0180(8) -.0095(9) -.0122(9)
C16 .0602(8) .0543(8) .0585(8) .0079(7) -.0053(6) -.0004(6)
C17 .0465(7) .0464(7) .0448(6) -.0038(5) -.0041(5) -.0019(5)
N18 .0426(6) .0877(10) .0557(7) -.0026(6) .0005(5) -.0123(6)
C19 .0561(9) .147(2) .0458(9) -.0226(11) .0057(7) -.0229(11)
C20 .0511(10) .208(3) .0884(15) -.0024(14) .0105(10) -.0686(18)
C21 .0790(15) .176(3) .1153(19) .0428(17) .0143(14) -.045(2)
C22 .0527(8) .0777(11) .0872(12) .0121(8) -.0099(8) -.0282(9)
O23 .0582(6) .0880(8) .0596(6) -.0276(6) -.0098(5) .0191(5)
C24 .0804(12) .1260(18) .0767(12) -.0401(12) -.0055(9) .0415(12)
O25 .0619(6) .0701(7) .0571(6) -.0173(5) -.0205(5) .0064(5)
C26 .0529(9) .1060(14) .0722(11) -.0048(9) -.0144(8) .0115(10)
O27 .0725(7) .0914(8) .0429(5) -.0253(6) -.0086(5) .0148(5)
C28 .0828(11) .0782(11) .0523(8) -.0189(9) .0048(8) .0128(8)
O29 .0836(9) .1678(17) .0551(7) -.0390(10) .0156(6) .0038(9)
C30 .0492(8) .0537(8) .0864(11) .0044(7) -.0126(7) -.0029(8)
O31 .0815(9) .0854(9) .1251(12) .0344(7) -.0134(8) .0168(8)

loop_
_atom_type_symbol
_atom_type_description
_atom_type_scat_dispersion_real
_atom_type_scat_dispersion_imag
_atom_type_scat_source
C C .0181 .0091 'International Tables Vol C Tables 4.2.6.8 and 6.1.1.4'
H H .0000 .0000 'International Tables Vol C Tables 4.2.6.8 and 6.1.1.4'
N N .0311 .0180 'International Tables Vol C Tables 4.2.6.8 and 6.1.1.4'
O O .0492 .0322 'International Tables Vol C Tables 4.2.6.8 and 6.1.1.4'

loop_
_geom_angle_atom_site_label_1
_geom_angle_atom_site_label_2
_geom_angle_atom_site_label_3
_geom_angle
_geom_angle_publ_flag
N18 C1 C8 110.02(11) ?
N18 C1 C2 109.87(11) ?
C8 C1 C2 114.65(11) ?
N18 C1 H1 107.3 ?
C8 C1 H1 107.3 ?
C2 C1 H1 107.3 ?
C3 C2 C7 120.52(11) ?
C3 C2 C1 122.33(11) ?
C7 C2 C1 117.14(12) ?
C2 C3 C4 119.52(12) ?
C2 C3 H3 120.2 ?
C4 C3 H3 120.2 ?
O23 C4 C5 115.58(11) ?
O23 C4 C3 124.21(12) ?
C5 C4 C3 120.21(12) ?
O25 C5 C4 119.82(12) ?
O25 C5 C6 120.42(12) ?
C4 C5 C6 119.70(11) ?
O27 C6 C7 124.62(13) ?
O27 C6 C5 115.30(11) ?
C7 C6 C5 120.07(12) ?
C6 C7 C2 119.90(12) ?
C6 C7 H7 120.1 ?
C2 C7 H7 120.1 ?
C9 C8 C17 119.42(12) ?
C9 C8 C1 121.58(12) ?
C17 C8 C1 119.00(11) ?
C8 C9 C10 120.16(13) ?
C8 C9 C30 121.71(13) ?
C10 C9 C30 118.06(13) ?
C11 C10 C9 121.00(13) ?
C11 C10 H10 119.5 ?
C9 C10 H10 119.5 ?
C10 C11 C12 120.70(14) ?
C10 C11 H11 119.6 ?
C12 C11 H11 119.6 ?
C11 C12 C17 119.53(14) ?
C11 C12 C13 122.01(15) ?
C17 C12 C13 118.46(14) ?
C14 C13 C12 121.15(16) ?
C14 C13 H13 119.4 ?
C12 C13 H13 119.4 ?
C13 C14 C15 120.33(16) ?
C13 C14 H14 119.8 ?
C15 C14 H14 119.8 ?
C16 C15 C14 120.60(16) ?
C16 C15 H15 119.7 ?
C14 C15 H15 119.7 ?
C15 C16 C17 121.46(15) ?
C15 C16 H16 119.3 ?
C17 C16 H16 119.3 ?
C16 C17 C12 117.99(13) ?
C16 C17 C8 122.88(12) ?
C12 C17 C8 119.12(12) ?
C19 N18 C22 115.4(2) yes
C19 N18 C1 124.3(2) yes
C22 N18 C1 120.40(10) yes
O29 C19 N18 124.9(2) ?
O29 C19 C20 127.9(2) ?
N18 C19 C20 107.2(2) ?
C21 C20 C19 106.47(18) ?
C21 C20 H20A 110.4 ?
C19 C20 H20A 110.4 ?
C21 C20 H20B 110.4 ?
C19 C20 H20B 110.4 ?
H20A C20 H20B 108.6 ?
C20 C21 C22 105.8(2) ?
C20 C21 H21A 110.6 ?
C22 C21 H21A 110.6 ?
C20 C21 H21B 110.6 ?
C22 C21 H21B 110.6 ?
H21A C21 H21B 108.7 ?
N18 C22 C30 109.18(13) ?
N18 C22 C21 103.8(2) ?
C30 C22 C21 113.84(16) ?
N18 C22 H22 109.9 ?
C30 C22 H22 109.9 ?
C21 C22 H22 109.9 ?
C4 O23 C24 118.10(12) ?
O23 C24 H24A 109.5 ?
O23 C24 H24B 109.5 ?
H24A C24 H24B 109.5 ?
O23 C24 H24C 109.5 ?
H24A C24 H24C 109.5 ?
H24B C24 H24C 109.5 ?
C5 O25 C26 113.51(13) ?
O25 C26 H26A 109.5 ?
O25 C26 H26B 109.5 ?
H26A C26 H26B 109.5 ?
O25 C26 H26C 109.5 ?
H26A C26 H26C 109.5 ?
H26B C26 H26C 109.5 ?
C6 O27 C28 117.48(11) ?
O27 C28 H28A 109.5 ?
O27 C28 H28B 109.5 ?
H28A C28 H28B 109.5 ?
O27 C28 H28C 109.5 ?
H28A C28 H28C 109.5 ?
H28B C28 H28C 109.5 ?
O31 C30 C9 121.80(17) ?
O31 C30 C22 121.09(16) ?
C9 C30 C22 117.07(13) ?

loop_
_geom_bond_atom_site_label_1
_geom_bond_atom_site_label_2
_geom_bond_site_symmetry_2
_geom_bond_distance
_geom_bond_publ_flag
C1 N18 . 1.454(2) yes
C1 C8 . 1.512(2) yes
C1 C2 . 1.533(2) yes
C1 H1 . .9800 ?
C2 C3 . 1.3835(19) ?
C2 C7 . 1.3879(18) ?
C3 C4 . 1.3945(18) ?
C3 H3 . .9300 ?
C4 O23 . 1.3663(16) ?
C4 C5 . 1.3903(18) ?
C5 O25 . 1.3748(15) ?
C5 C6 . 1.391(2) ?
C6 O27 . 1.3606(16) ?
C6 C7 . 1.3864(18) ?
C7 H7 . .9300 ?
C8 C9 . 1.3818(18) ?
C8 C17 . 1.4265(18) ?
C9 C10 . 1.420(2) ?
C9 C30 . 1.475(2) ?
C10 C11 . 1.346(2) ?
C10 H10 . .9300 ?
C11 C12 . 1.408(2) ?
C11 H11 . .9300 ?
C12 C17 . 1.4194(19) ?
C12 C13 . 1.423(2) ?
C13 C14 . 1.357(3) ?
C13 H13 . .9300 ?
C14 C15 . 1.386(3) ?
C14 H14 . .9300 ?
C15 C16 . 1.358(2) ?
C15 H15 . .9300 ?
C16 C17 . 1.4160(19) ?
C16 H16 . .9300 ?
N18 C19 . 1.343(2) yes
N18 C22 . 1.454(2) yes
C19 O29 . 1.220(3) ?
C19 C20 . 1.517(3) yes
C20 C21 . 1.497(4) yes
C20 H20A . .9700 ?
C20 H20B . .9700 ?
C21 C22 . 1.535(3) yes
C21 H21A . .9700 ?
C21 H21B . .9700 ?
C22 C30 . 1.498(2) ?
C22 H22 . .9800 ?
O23 C24 . 1.405(2) ?
C24 H24A . .9600 ?
C24 H24B . .9600 ?
C24 H24C . .9600 ?
O25 C26 . 1.418(2) ?
C26 H26A . .9600 ?
C26 H26B . .9600 ?
C26 H26C . .9600 ?
O27 C28 . 1.4188(19) ?
C28 H28A . .9600 ?
C28 H28B . .9600 ?
C28 H28C . .9600 ?
C30 O31 . 1.2165(19) ?

loop_
_geom_torsion_atom_site_label_1
_geom_torsion_atom_site_label_2
_geom_torsion_atom_site_label_3
_geom_torsion_atom_site_label_4
_geom_torsion
_geom_torsion_publ_flag
N18 C1 C2 C3 106.81(15) ?
C8 C1 C2 C3 -17.7(2) yes
N18 C1 C2 C7 -71.76(16) ?
C8 C1 C2 C7 163.75(12) ?
C7 C2 C3 C4 -2.1(2) ?
C1 C2 C3 C4 179.37(13) ?
C2 C3 C4 O23 -178.62(13) ?
C2 C3 C4 C5 1.3(2) ?
O23 C4 C5 O25 -1.5(2) ?
C3 C4 C5 O25 178.51(13) ?
O23 C4 C5 C6 -178.76(13) ?
C3 C4 C5 C6 1.3(2) ?
O25 C5 C6 O27 -1.0(2) ?
C4 C5 C6 O27 176.25(14) ?
O25 C5 C6 C7 179.63(14) ?
C4 C5 C6 C7 -3.1(2) ?
O27 C6 C7 C2 -176.93(14) ?
C5 C6 C7 C2 2.4(2) ?
C3 C2 C7 C6 .2(2) ?
C1 C2 C7 C6 178.83(13) ?
N18 C1 C8 C9 -12.8(2) yes
C2 C1 C8 C9 111.58(14) ?
N18 C1 C8 C17 167.46(11) ?
C2 C1 C8 C17 -68.12(16) ?
C17 C8 C9 C10 -1.00(19) ?
C1 C8 C9 C10 179.30(12) ?
C17 C8 C9 C30 176.15(12) ?
C1 C8 C9 C30 -3.55(19) ?
C8 C9 C10 C11 2.1(2) ?
C30 C9 C10 C11 -175.14(14) ?
C9 C10 C11 C12 -1.0(2) ?
C10 C11 C12 C17 -1.1(2) ?
C10 C11 C12 C13 178.25(15) ?
C11 C12 C13 C14 179.67(16) ?
C17 C12 C13 C14 -1.0(2) ?
C12 C13 C14 C15 -.3(3) ?
C13 C14 C15 C16 1.0(3) ?
C14 C15 C16 C17 -.4(3) ?
C15 C16 C17 C12 -.9(2) ?
C15 C16 C17 C8 177.80(14) ?
C11 C12 C17 C16 -179.06(13) ?
C13 C12 C17 C16 1.5(2) ?
C11 C12 C17 C8 2.17(19) ?
C13 C12 C17 C8 -177.23(13) ?
C9 C8 C17 C16 -179.81(13) ?
C1 C8 C17 C16 -.10(19) ?
C9 C8 C17 C12 -1.10(18) ?
C1 C8 C17 C12 178.61(11) ?
C8 C1 N18 C19 -137.25(14) ?
C2 C1 N18 C19 95.6(2) yes
C8 C1 N18 C22 44.05(16) ?
C2 C1 N18 C22 -83.08(15) ?
C22 N18 C19 O29 -178.91(16) ?
C1 N18 C19 O29 2.3(3) ?
C22 N18 C19 C20 2.36(18) ?
C1 N18 C19 C20 -176.39(13) ?
O29 C19 C20 C21 172.3(2) ?
N18 C19 C20 C21 -9.0(2) ?
C19 C20 C21 C22 11.7(2) ?
C19 N18 C22 C30 126.76(14) ?
C1 N18 C22 C30 -54.44(17) ?
C19 N18 C22 C21 5.0(2) ?
C1 N18 C22 C21 -176.19(14) ?
C20 C21 C22 N18 -10.2(2) ?
C20 C21 C22 C30 -128.8(2) ?
C5 C4 O23 C24 169.2(2) yes
C3 C4 O23 C24 -10.8(2) ?
C4 C5 O25 C26 102.29(16) ?
C6 C5 O25 C26 -80.5(2) yes
C7 C6 O27 C28 9.0(2) yes
C5 C6 O27 C28 -170.34(14) ?
C8 C9 C30 O31 174.76(15) ?
C10 C9 C30 O31 -8.0(2) ?
C8 C9 C30 C22 -7.3(2) ?
C10 C9 C30 C22 169.95(14) ?
N18 C22 C30 O31 -149.06(16) ?
C21 C22 C30 O31 -33.6(3) ?
N18 C22 C30 C9 32.93(19) ?
C21 C22 C30 C9 148.4(2) ?

loop_
_cod_related_entry_id
_cod_related_entry_database
_cod_related_entry_code
1 ChemSpider 348889
